data_4075060
loop_
_publ_author_name
'Mansfield, Natalie E.'
'Coles, Martyn P.'
'Avent, Anthony G.'
'Hitchcock, Peter B.'

_publ_section_title
;
 Coordination Chemistry of Isomeric Mixtures of Linked
 Di(phosphaguanidine) Compounds:&#x00A0; A Spectroscopic and
 Crystallographic Study
;
_journal_issue 10
_journal_name_full Organometallics
_journal_page_first 2470
_journal_paper_doi 10.1021/om060014z
_journal_volume 25
_journal_year 2006
_chemical_compound_source 'synthesis as described'
_chemical_formula_moiety 'C40 H60 I2 N4 P2 Pt, 1.5(C7 H8)'
_chemical_formula_sum 'C50.5 H72 I2 N4 P2 Pt'
_chemical_formula_weight 1245.95
_chemical_name_systematic
;
 ?
;
_space_group_IT_number 14
_symmetry_cell_setting monoclinic
_symmetry_Int_Tables_number 14
_symmetry_space_group_name_Hall '-P 2ybc'
_symmetry_space_group_name_H-M 'P 1 21/c 1'
_atom_sites_solution_hydrogens geom
_atom_sites_solution_primary direct
_atom_sites_solution_secondary difmap
_audit_conform_dict_location ftp://ftp.iucr.org/pub/cif_core.dic
_audit_conform_dict_name cif_core.dic
_audit_conform_dict_version 2.3
_audit_creation_date 2005-11-22T09:47:13-00:00
_audit_creation_method 'WinGX routine CIF_UPDATE'
_cell_angle_alpha 90
_cell_angle_beta 98.138(2)
_cell_angle_gamma 90
_cell_formula_units_Z 4
_cell_length_a 16.8514(8)
_cell_length_b 12.2242(4)
_cell_length_c 25.0259(11)
_cell_measurement_reflns_used 32092
_cell_measurement_temperature 173(2)
_cell_measurement_theta_max 22.986
_cell_measurement_theta_min 3.395
_cell_measurement_wavelength 0.71073
_cell_volume 5103.3(4)
_computing_cell_refinement 'HKL Scalepack (Otwinowski & Minor 1997)'
_computing_data_collection 'Collect (Nonius BV, 1997-2000)'
_computing_data_reduction 'HKL Denzo and Scalepack (Otwinowski & Minor 1997)'
_computing_molecular_graphics 'Ortep-3 for Windows (Farrugia, 1997)'
_computing_publication_material 'WinGX publication routines (Farrugia, 1999)'
_computing_structure_refinement 'SHELXL-97 (Sheldrick, 1997)'
_computing_structure_solution 'SHELXS-86 (Sheldrick, 1986)'
_diffrn_ambient_temperature 173(2)
_diffrn_detector 'CCD plate'
_diffrn_detector_area_resol_mean 9
_diffrn_measured_fraction_theta_full 0.99
_diffrn_measured_fraction_theta_max 0.99
_diffrn_measurement_device '95mm CCD camera on \k-goniostat'
_diffrn_measurement_device_type KappaCCD
_diffrn_measurement_method 'CCD rotation images, thick slices'
_diffrn_orient_matrix_type 'by Nonius Collect from scalepack cell'
_diffrn_orient_matrix_UB_11 0.342108E-1
_diffrn_orient_matrix_UB_12 -0.42511E-1
_diffrn_orient_matrix_UB_13 -0.221451E-1
_diffrn_orient_matrix_UB_21 0.414191E-1
_diffrn_orient_matrix_UB_22 0.590874E-1
_diffrn_orient_matrix_UB_23 0.51401E-2
_diffrn_orient_matrix_UB_31 0.266008E-1
_diffrn_orient_matrix_UB_32 -0.373302E-1
_diffrn_orient_matrix_UB_33 0.333544E-1
_diffrn_radiation_monochromator graphite
_diffrn_radiation_probe x-ray
_diffrn_radiation_type MoK\a
_diffrn_radiation_wavelength 0.71073
_diffrn_reflns_av_R_equivalents 0.0944
_diffrn_reflns_av_unetI/netI 0.0832
_diffrn_reflns_limit_h_max 16
_diffrn_reflns_limit_h_min -18
_diffrn_reflns_limit_k_max 13
_diffrn_reflns_limit_k_min -13
_diffrn_reflns_limit_l_max 27
_diffrn_reflns_limit_l_min -27
_diffrn_reflns_number 28506
_diffrn_reflns_theta_full 23.01
_diffrn_reflns_theta_max 23.01
_diffrn_reflns_theta_min 3.43
_diffrn_source 'Enraf Nonius FR590'
_exptl_absorpt_coefficient_mu 4.059
_exptl_absorpt_correction_T_max 0.94
_exptl_absorpt_correction_T_min 0.812
_exptl_absorpt_correction_type multi-scan
_exptl_absorpt_process_details
;
        [c.f. r.h. blessing, acta cryst. (1995), a51, 33-38]
;
_exptl_crystal_colour colourless
_exptl_crystal_density_diffrn 1.622
_exptl_crystal_density_method 'not measured'
_exptl_crystal_description prism
_exptl_crystal_F_000 2468
_exptl_crystal_size_max 0.08
_exptl_crystal_size_mid 0.02
_exptl_crystal_size_min 0.02
_refine_diff_density_max 1.341
_refine_diff_density_min -1.106
_refine_diff_density_rms 0.151
_refine_ls_extinction_method none
_refine_ls_goodness_of_fit_ref 1.033
_refine_ls_hydrogen_treatment constr
_refine_ls_matrix_type full
_refine_ls_number_parameters 490
_refine_ls_number_reflns 7044
_refine_ls_number_restraints 15
_refine_ls_restrained_S_all 1.037
_refine_ls_R_factor_all 0.0913
_refine_ls_R_factor_gt 0.0516
_refine_ls_shift/su_max 0.001
_refine_ls_shift/su_mean 0
_refine_ls_structure_factor_coef Fsqd
_refine_ls_weighting_details 'calc w=1/[\s^2^(Fo^2^)+(0.0291P)^2^+32.7747P] where P=(Fo^2^+2Fc^2^)/3'
_refine_ls_weighting_scheme calc
_refine_ls_wR_factor_gt 0.091
_refine_ls_wR_factor_ref 0.1043
_reflns_number_gt 4934
_reflns_number_total 7044
_reflns_threshold_expression >2sigma(I)
_cod_data_source_file om060014zsi20060105_063055.cif
_cod_data_source_block (3b')-nov1705
_cod_database_code 4075060

loop_
_symmetry_equiv_pos_as_xyz
'x, y, z'
'-x, y+1/2, -z+1/2'
'-x, -y, -z'
'x, -y-1/2, z-1/2'

loop_
_atom_site_label
_atom_site_type_symbol
_atom_site_fract_x
_atom_site_fract_y
_atom_site_fract_z
_atom_site_U_iso_or_equiv
_atom_site_adp_type
_atom_site_occupancy
_atom_site_symmetry_multiplicity
_atom_site_calc_flag
_atom_site_refinement_flags
_atom_site_disorder_assembly
_atom_site_disorder_group
Pt Pt 0.25359(3) 0.03134(3) -0.003760(15) 0.02751(13) Uani 1 1 d . . .
I1 I 0.18826(5) -0.15813(6) -0.03795(3) 0.0387(2) Uani 1 1 d . . .
I2 I 0.30450(4) -0.05105(6) 0.09360(3) 0.0404(2) Uani 1 1 d . . .
P1 P 0.20267(16) 0.1133(2) -0.08083(10) 0.0269(6) Uani 1 1 d . . .
P2 P 0.31562(17) 0.1907(2) 0.01869(10) 0.0283(7) Uani 1 1 d . . .
N1 N 0.2339(5) -0.0248(6) -0.1614(3) 0.035(2) Uani 1 1 d . . .
H1X H 0.2293 -0.0769 -0.1378 0.042 Uiso 1 1 calc R . .
N2 N 0.2911(5) 0.1581(7) -0.1560(3) 0.029(2) Uani 1 1 d . . .
N3 N 0.2889(5) 0.3697(7) 0.0876(3) 0.031(2) Uani 1 1 d . . .
N4 N 0.1980(5) 0.2286(7) 0.0768(3) 0.032(2) Uani 1 1 d . . .
H4X H 0.1828 0.1677 0.0596 0.038 Uiso 1 1 calc R . .
C1 C 0.2219(6) 0.2607(8) -0.0725(4) 0.031(3) Uani 1 1 d . . .
H1A H 0.2179 0.2963 -0.1083 0.037 Uiso 1 1 calc R . .
H1B H 0.1815 0.2941 -0.0524 0.037 Uiso 1 1 calc R . .
C2 C 0.3058(6) 0.2774(8) -0.0415(4) 0.032(3) Uani 1 1 d . . .
H2A H 0.3137 0.3551 -0.0309 0.039 Uiso 1 1 calc R . .
H2B H 0.3468 0.2572 -0.0644 0.039 Uiso 1 1 calc R . .
C3 C 0.0947(6) 0.1017(8) -0.0999(4) 0.028(2) Uani 1 1 d . . .
C4 C 0.0466(7) 0.0922(9) -0.0598(5) 0.042(3) Uani 1 1 d . . .
H4 H 0.0704 0.0881 -0.0231 0.051 Uiso 1 1 calc R . .
C5 C -0.0362(7) 0.0888(9) -0.0727(5) 0.048(3) Uani 1 1 d . . .
H5 H -0.0695 0.0861 -0.0451 0.058 Uiso 1 1 calc R . .
C6 C -0.0696(7) 0.0892(9) -0.1268(5) 0.046(3) Uani 1 1 d . . .
H6 H -0.126 0.0834 -0.1363 0.055 Uiso 1 1 calc R . .
C7 C -0.0215(7) 0.0980(9) -0.1667(5) 0.044(3) Uani 1 1 d . . .
H7 H -0.0449 0.0986 -0.2036 0.053 Uiso 1 1 calc R . .
C8 C 0.0607(6) 0.1060(8) -0.1531(4) 0.035(3) Uani 1 1 d . . .
H8 H 0.0938 0.1144 -0.1806 0.042 Uiso 1 1 calc R . .
C9 C 0.2492(6) 0.0793(8) -0.1417(4) 0.031(3) Uani 1 1 d . . .
C10 C 0.2246(6) -0.0560(8) -0.2188(4) 0.029(2) Uani 1 1 d . . .
H10 H 0.2214 0.0126 -0.2408 0.035 Uiso 1 1 calc R . .
C11 C 0.1452(6) -0.1186(9) -0.2332(4) 0.044(3) Uani 1 1 d . . .
H11A H 0.1465 -0.1867 -0.2117 0.052 Uiso 1 1 calc R . .
H11B H 0.1001 -0.0731 -0.2244 0.052 Uiso 1 1 calc R . .
C12 C 0.1324(7) -0.1464(9) -0.2932(5) 0.051(3) Uani 1 1 d . . .
H12A H 0.0819 -0.1882 -0.302 0.061 Uiso 1 1 calc R . .
H12B H 0.1272 -0.0779 -0.3145 0.061 Uiso 1 1 calc R . .
C13 C 0.2018(7) -0.2136(9) -0.3087(4) 0.046(3) Uani 1 1 d . . .
H13A H 0.2045 -0.2849 -0.2897 0.055 Uiso 1 1 calc R . .
H13B H 0.193 -0.228 -0.348 0.055 Uiso 1 1 calc R . .
C14 C 0.2791(7) -0.1527(10) -0.2938(4) 0.048(3) Uani 1 1 d . . .
H14A H 0.278 -0.0848 -0.3155 0.057 Uiso 1 1 calc R . .
H14B H 0.3241 -0.1984 -0.3025 0.057 Uiso 1 1 calc R . .
C15 C 0.2931(6) -0.1235(8) -0.2334(4) 0.035(3) Uani 1 1 d . . .
H15A H 0.298 -0.1915 -0.2116 0.042 Uiso 1 1 calc R . .
H15B H 0.3437 -0.082 -0.225 0.042 Uiso 1 1 calc R . .
C16 C 0.3458(6) 0.1509(8) -0.1969(4) 0.031(3) Uani 1 1 d . . .
H16 H 0.3229 0.102 -0.2272 0.038 Uiso 1 1 calc R . .
C17 C 0.3553(7) 0.2656(8) -0.2171(4) 0.038(3) Uani 1 1 d . . .
H17A H 0.3735 0.3143 -0.1862 0.045 Uiso 1 1 calc R . .
H17B H 0.3029 0.2927 -0.235 0.045 Uiso 1 1 calc R . .
C18 C 0.4164(8) 0.2688(10) -0.2571(5) 0.055(3) Uani 1 1 d . . .
H18A H 0.3951 0.2269 -0.2899 0.066 Uiso 1 1 calc R . .
H18B H 0.424 0.3455 -0.2681 0.066 Uiso 1 1 calc R . .
C19 C 0.4958(8) 0.2217(11) -0.2332(5) 0.062(4) Uani 1 1 d . . .
H19A H 0.521 0.2704 -0.2039 0.074 Uiso 1 1 calc R . .
H19B H 0.5316 0.2185 -0.2612 0.074 Uiso 1 1 calc R . .
C20 C 0.4869(7) 0.1069(11) -0.2104(5) 0.057(4) Uani 1 1 d . . .
H20A H 0.4686 0.0557 -0.2402 0.069 Uiso 1 1 calc R . .
H20B H 0.5396 0.0812 -0.1921 0.069 Uiso 1 1 calc R . .
C21 C 0.4266(7) 0.1078(9) -0.1703(4) 0.043(3) Uani 1 1 d . . .
H21A H 0.4201 0.0327 -0.1568 0.052 Uiso 1 1 calc R . .
H21B H 0.447 0.1546 -0.139 0.052 Uiso 1 1 calc R . .
C22 C 0.4211(6) 0.1798(7) 0.0437(4) 0.027(2) Uani 1 1 d . . .
C23 C 0.4738(6) 0.1498(8) 0.0081(4) 0.033(3) Uani 1 1 d . . .
H23 H 0.4544 0.1394 -0.0291 0.039 Uiso 1 1 calc R . .
C24 C 0.5539(7) 0.1351(8) 0.0266(5) 0.039(3) Uani 1 1 d . . .
H24 H 0.5895 0.1156 0.002 0.047 Uiso 1 1 calc R . .
C25 C 0.5834(7) 0.1482(8) 0.0809(5) 0.045(3) Uani 1 1 d . . .
H25 H 0.6388 0.1396 0.0938 0.055 Uiso 1 1 calc R . .
C26 C 0.5289(8) 0.1744(9) 0.1157(5) 0.050(3) Uani 1 1 d . . .
H26 H 0.5478 0.1833 0.153 0.059 Uiso 1 1 calc R . .
C27 C 0.4493(7) 0.1876(8) 0.0979(4) 0.036(3) Uani 1 1 d . . .
H27 H 0.4132 0.2023 0.1229 0.043 Uiso 1 1 calc R . .
C28 C 0.2676(6) 0.2756(8) 0.0672(4) 0.029(3) Uani 1 1 d . . .
C29 C 0.3572(6) 0.4324(8) 0.0726(4) 0.034(3) Uani 1 1 d . . .
H29 H 0.3863 0.3865 0.0487 0.041 Uiso 1 1 calc R . .
C30 C 0.3263(6) 0.5344(8) 0.0425(4) 0.039(3) Uani 1 1 d . . .
H30A H 0.2937 0.5771 0.065 0.046 Uiso 1 1 calc R . .
H30B H 0.2912 0.5131 0.009 0.046 Uiso 1 1 calc R . .
C31 C 0.3937(8) 0.6053(10) 0.0281(5) 0.057(4) Uani 1 1 d . . .
H31A H 0.371 0.6727 0.01 0.069 Uiso 1 1 calc R . .
H31B H 0.4229 0.5655 0.0025 0.069 Uiso 1 1 calc R . .
C32 C 0.4520(8) 0.6362(9) 0.0779(5) 0.058(4) Uani 1 1 d . . .
H32A H 0.4247 0.6837 0.1017 0.069 Uiso 1 1 calc R . .
H32B H 0.4975 0.6777 0.0669 0.069 Uiso 1 1 calc R . .
C33 C 0.4835(7) 0.5326(10) 0.1089(5) 0.051(3) Uani 1 1 d . . .
H33A H 0.516 0.4893 0.0865 0.061 Uiso 1 1 calc R . .
H33B H 0.5183 0.5537 0.1425 0.061 Uiso 1 1 calc R . .
C34 C 0.4144(6) 0.4631(8) 0.1227(4) 0.032(3) Uani 1 1 d . . .
H34A H 0.436 0.3957 0.1413 0.039 Uiso 1 1 calc R . .
H34B H 0.3849 0.5042 0.1478 0.039 Uiso 1 1 calc R . .
C35 C 0.1468(6) 0.2736(9) 0.1143(4) 0.035(3) Uani 1 1 d . . .
H35 H 0.1441 0.3547 0.1093 0.042 Uiso 1 1 calc R . .
C36 C 0.0617(7) 0.2277(10) 0.1006(5) 0.048(3) Uani 1 1 d . . .
H36A H 0.0393 0.2495 0.0634 0.058 Uiso 1 1 calc R . .
H36B H 0.0636 0.1468 0.102 0.058 Uiso 1 1 calc R . .
C37 C 0.0084(7) 0.2688(11) 0.1391(5) 0.061(4) Uani 1 1 d . . .
H37A H -0.0451 0.2348 0.1301 0.073 Uiso 1 1 calc R . .
H37B H 0.0018 0.3489 0.1344 0.073 Uiso 1 1 calc R . .
C38 C 0.0401(7) 0.2448(11) 0.1971(5) 0.064(4) Uani 1 1 d . . .
H38A H 0.0416 0.1647 0.2031 0.077 Uiso 1 1 calc R . .
H38B H 0.0041 0.2773 0.2209 0.077 Uiso 1 1 calc R . .
C39 C 0.1239(7) 0.2918(10) 0.2113(5) 0.049(3) Uani 1 1 d . . .
H39A H 0.1457 0.2711 0.2487 0.059 Uiso 1 1 calc R . .
H39B H 0.1211 0.3727 0.2094 0.059 Uiso 1 1 calc R . .
C40 C 0.1801(7) 0.2501(9) 0.1728(4) 0.041(3) Uani 1 1 d . . .
H40A H 0.2331 0.2859 0.1816 0.049 Uiso 1 1 calc R . .
H40B H 0.1878 0.1703 0.1777 0.049 Uiso 1 1 calc R . .
C1S C 0.1601(10) 0.5007(12) -0.1759(6) 0.078(4) Uiso 1 1 d . A 1
C2S C 0.1984(10) 0.5522(12) -0.1261(6) 0.087(5) Uiso 1 1 d . A 1
H2S H 0.1728 0.5592 -0.0948 0.105 Uiso 1 1 calc R A 1
C3S C 0.2742(11) 0.5893(13) -0.1286(7) 0.094(5) Uiso 1 1 d . A 1
H3S H 0.3009 0.6214 -0.0964 0.113 Uiso 1 1 calc R A 1
C4S C 0.3150(12) 0.5865(15) -0.1693(8) 0.114(6) Uiso 1 1 d . A 1
H4S H 0.3678 0.6153 -0.1661 0.137 Uiso 1 1 calc R A 1
C5S C 0.2810(10) 0.5432(13) -0.2142(7) 0.095(5) Uiso 1 1 d . A 1
H5S H 0.309 0.5416 -0.2446 0.114 Uiso 1 1 calc R A 1
C6S C 0.2030(9) 0.4982(11) -0.2184(6) 0.071(4) Uiso 1 1 d . A 1
H6S H 0.1798 0.4657 -0.2514 0.085 Uiso 1 1 calc R A 1
C7S C 0.0846(11) 0.4521(15) -0.1771(7) 0.119(6) Uiso 1 1 d . A 1
H7S1 H 0.0652 0.4641 -0.1425 0.179 Uiso 0.5 1 calc PR A 1
H7S2 H 0.0888 0.3733 -0.1836 0.179 Uiso 0.5 1 calc PR A 1
H7S3 H 0.047 0.4848 -0.2062 0.179 Uiso 0.5 1 calc PR A 1
H7S4 H 0.0688 0.4174 -0.2123 0.179 Uiso 0.5 1 calc PR A 1
H7S5 H 0.0452 0.5081 -0.1713 0.179 Uiso 0.5 1 calc PR A 1
H7S6 H 0.087 0.3967 -0.1486 0.179 Uiso 0.5 1 calc PR A 1
C8S C 0.0250(8) 0.5326(18) 0.0177(9) 0.079(9) Uiso 0.5 1 d PD . 1
C9S C 0.0558(10) 0.4475(13) -0.0092(7) 0.103(6) Uiso 1 1 d D . 1
C10S C 0.0039(18) 0.385(2) -0.0391(11) 0.079(9) Uiso 0.5 1 d PD . 1
C11S C 0.0873(12) 0.5986(15) 0.0515(7) 0.112(6) Uiso 1 1 d . . 1
C12S C 0.1036(14) 0.516(3) 0.0216(16) 0.134(15) Uiso 0.5 1 d PD B 1

loop_
_atom_site_aniso_label
_atom_site_aniso_U_11
_atom_site_aniso_U_22
_atom_site_aniso_U_33
_atom_site_aniso_U_23
_atom_site_aniso_U_13
_atom_site_aniso_U_12
Pt 0.0268(3) 0.0292(2) 0.0265(2) 0.00061(19) 0.00383(17) -0.0005(2)
I1 0.0405(5) 0.0331(4) 0.0427(4) -0.0007(3) 0.0070(4) -0.0076(3)
I2 0.0405(5) 0.0469(5) 0.0330(4) 0.0109(3) 0.0026(3) -0.0003(4)
P1 0.0225(16) 0.0326(15) 0.0249(14) 0.0002(12) 0.0015(12) 0.0001(13)
P2 0.0260(17) 0.0348(16) 0.0247(14) -0.0018(12) 0.0058(12) -0.0016(13)
N1 0.050(6) 0.028(5) 0.029(5) -0.007(4) 0.009(4) -0.002(5)
N2 0.022(5) 0.039(5) 0.027(5) 0.001(4) 0.007(4) -0.003(4)
N3 0.025(5) 0.034(5) 0.034(5) 0.001(4) 0.008(4) -0.003(4)
N4 0.028(6) 0.036(5) 0.034(5) -0.012(4) 0.012(4) -0.009(4)
C1 0.023(6) 0.036(6) 0.036(6) 0.001(5) 0.011(5) 0.008(5)
C2 0.041(8) 0.035(6) 0.021(5) 0.001(5) 0.006(5) 0.005(5)
C3 0.013(6) 0.042(6) 0.031(6) -0.010(5) 0.006(5) 0.000(5)
C4 0.040(8) 0.048(7) 0.043(7) 0.004(6) 0.018(6) 0.006(6)
C5 0.038(8) 0.046(7) 0.064(9) 0.011(6) 0.016(7) 0.011(6)
C6 0.023(7) 0.036(7) 0.078(9) 0.008(6) 0.003(7) -0.006(5)
C7 0.030(8) 0.045(7) 0.055(8) 0.009(6) -0.002(6) 0.003(6)
C8 0.027(7) 0.039(6) 0.038(7) 0.005(5) 0.003(5) 0.003(5)
C9 0.032(7) 0.029(6) 0.029(6) 0.001(5) 0.000(5) 0.007(5)
C10 0.020(6) 0.033(6) 0.035(6) 0.001(5) 0.005(5) -0.001(5)
C11 0.025(7) 0.046(7) 0.059(8) -0.023(6) 0.003(6) -0.007(6)
C12 0.026(7) 0.051(7) 0.068(8) -0.023(7) -0.016(6) -0.001(6)
C13 0.046(8) 0.045(7) 0.045(7) -0.024(6) 0.000(6) -0.001(6)
C14 0.035(8) 0.059(8) 0.052(7) -0.012(6) 0.015(6) -0.002(6)
C15 0.026(7) 0.039(6) 0.042(7) -0.007(5) 0.010(5) -0.008(5)
C16 0.022(6) 0.037(6) 0.036(6) -0.001(5) 0.007(5) -0.004(5)
C17 0.038(7) 0.031(6) 0.045(7) -0.002(5) 0.008(6) -0.007(5)
C18 0.055(9) 0.057(8) 0.056(8) 0.009(7) 0.017(7) -0.008(7)
C19 0.052(10) 0.083(10) 0.055(8) -0.003(8) 0.020(7) -0.015(8)
C20 0.028(8) 0.091(10) 0.054(8) 0.004(8) 0.010(6) 0.011(7)
C21 0.040(8) 0.050(7) 0.041(7) 0.009(6) 0.008(6) -0.004(6)
C22 0.014(6) 0.027(6) 0.041(7) -0.002(5) 0.002(5) -0.006(5)
C23 0.029(7) 0.030(6) 0.038(6) 0.006(5) 0.000(6) 0.003(5)
C24 0.026(7) 0.043(7) 0.051(8) 0.005(6) 0.013(6) 0.004(5)
C25 0.030(7) 0.035(7) 0.070(9) 0.008(6) 0.001(7) -0.003(6)
C26 0.051(9) 0.042(7) 0.051(8) 0.003(6) -0.008(7) 0.007(6)
C27 0.035(8) 0.034(6) 0.039(7) -0.003(5) 0.003(6) 0.011(5)
C28 0.023(7) 0.025(6) 0.037(6) -0.006(5) 0.003(5) 0.003(5)
C29 0.037(7) 0.027(6) 0.038(6) -0.005(5) 0.002(5) 0.000(5)
C30 0.041(7) 0.025(6) 0.046(7) 0.004(5) -0.005(6) -0.006(6)
C31 0.064(10) 0.043(7) 0.063(8) 0.005(6) 0.004(7) -0.007(7)
C32 0.059(9) 0.046(8) 0.066(9) 0.005(7) -0.002(7) -0.023(7)
C33 0.034(7) 0.065(8) 0.051(7) -0.008(7) 0.001(6) -0.006(7)
C34 0.022(6) 0.041(6) 0.035(6) 0.004(5) 0.005(5) -0.006(5)
C35 0.020(6) 0.042(6) 0.040(7) -0.011(5) -0.005(5) -0.006(5)
C36 0.030(7) 0.060(8) 0.054(8) -0.015(6) 0.007(6) -0.005(6)
C37 0.040(8) 0.077(9) 0.072(10) -0.030(8) 0.025(7) -0.002(7)
C38 0.045(9) 0.090(10) 0.064(9) -0.030(8) 0.031(7) -0.028(8)
C39 0.035(8) 0.060(8) 0.057(8) -0.012(6) 0.022(6) -0.009(6)
C40 0.035(7) 0.051(7) 0.034(6) -0.003(5) -0.004(6) 0.001(6)

loop_
_atom_type_symbol
_atom_type_description
_atom_type_scat_dispersion_real
_atom_type_scat_dispersion_imag
_atom_type_scat_source
C C 0.0033 0.0016 'International Tables Vol C Tables 4.2.6.8 and 6.1.1.4'
H H 0 0 'International Tables Vol C Tables 4.2.6.8 and 6.1.1.4'
I I -0.4742 1.8119 'International Tables Vol C Tables 4.2.6.8 and 6.1.1.4'
N N 0.0061 0.0033 'International Tables Vol C Tables 4.2.6.8 and 6.1.1.4'
P P 0.1023 0.0942 'International Tables Vol C Tables 4.2.6.8 and 6.1.1.4'
Pt Pt -1.7033 8.3905 'International Tables Vol C Tables 4.2.6.8 and 6.1.1.4'

loop_
_geom_angle_atom_site_label_1
_geom_angle_atom_site_label_2
_geom_angle_atom_site_label_3
_geom_angle
_geom_angle_site_symmetry_1
_geom_angle_site_symmetry_3
P1 Pt P2 86.29(9) . .
P1 Pt I1 91.26(7) . .
P2 Pt I1 174.61(7) . .
P1 Pt I2 173.63(7) . .
P2 Pt I2 91.19(7) . .
I1 Pt I2 91.73(3) . .
C3 P1 C1 105.1(5) . .
C3 P1 C9 106.9(4) . .
C1 P1 C9 103.0(5) . .
C3 P1 Pt 116.1(3) . .
C1 P1 Pt 107.6(3) . .
C9 P1 Pt 116.9(3) . .
C22 P2 C2 107.3(5) . .
C22 P2 C28 108.2(5) . .
C2 P2 C28 102.4(5) . .
C22 P2 Pt 115.1(3) . .
C2 P2 Pt 108.2(3) . .
C28 P2 Pt 114.6(3) . .
C9 N1 C10 125.3(8) . .
C9 N1 H1X 117.3 . .
C10 N1 H1X 117.3 . .
C9 N2 C16 125.1(9) . .
C28 N3 C29 123.2(9) . .
C28 N4 C35 123.7(8) . .
C28 N4 H4X 118.1 . .
C35 N4 H4X 118.1 . .
C2 C1 P1 109.0(7) . .
C2 C1 H1A 109.9 . .
P1 C1 H1A 109.9 . .
C2 C1 H1B 109.9 . .
P1 C1 H1B 109.9 . .
H1A C1 H1B 108.3 . .
C1 C2 P2 108.0(7) . .
C1 C2 H2A 110.1 . .
P2 C2 H2A 110.1 . .
C1 C2 H2B 110.1 . .
P2 C2 H2B 110.1 . .
H2A C2 H2B 108.4 . .
C8 C3 C4 120.0(10) . .
C8 C3 P1 121.1(8) . .
C4 C3 P1 118.9(8) . .
C3 C4 C5 120.5(11) . .
C3 C4 H4 119.8 . .
C5 C4 H4 119.8 . .
C4 C5 C6 118.8(11) . .
C4 C5 H5 120.6 . .
C6 C5 H5 120.6 . .
C7 C6 C5 120.6(11) . .
C7 C6 H6 119.7 . .
C5 C6 H6 119.7 . .
C6 C7 C8 120.0(11) . .
C6 C7 H7 120 . .
C8 C7 H7 120 . .
C3 C8 C7 120.1(11) . .
C3 C8 H8 120 . .
C7 C8 H8 120 . .
N2 C9 N1 133.0(10) . .
N2 C9 P1 112.1(7) . .
N1 C9 P1 114.9(8) . .
N1 C10 C15 113.6(8) . .
N1 C10 C11 109.0(8) . .
C15 C10 C11 110.0(8) . .
N1 C10 H10 108 . .
C15 C10 H10 108 . .
C11 C10 H10 108 . .
C12 C11 C10 109.8(9) . .
C12 C11 H11A 109.7 . .
C10 C11 H11A 109.7 . .
C12 C11 H11B 109.7 . .
C10 C11 H11B 109.7 . .
H11A C11 H11B 108.2 . .
C13 C12 C11 111.4(9) . .
C13 C12 H12A 109.3 . .
C11 C12 H12A 109.3 . .
C13 C12 H12B 109.3 . .
C11 C12 H12B 109.3 . .
H12A C12 H12B 108 . .
C14 C13 C12 109.9(9) . .
C14 C13 H13A 109.7 . .
C12 C13 H13A 109.7 . .
C14 C13 H13B 109.7 . .
C12 C13 H13B 109.7 . .
H13A C13 H13B 108.2 . .
C13 C14 C15 111.4(9) . .
C13 C14 H14A 109.3 . .
C15 C14 H14A 109.3 . .
C13 C14 H14B 109.3 . .
C15 C14 H14B 109.3 . .
H14A C14 H14B 108 . .
C10 C15 C14 110.5(9) . .
C10 C15 H15A 109.5 . .
C14 C15 H15A 109.5 . .
C10 C15 H15B 109.5 . .
C14 C15 H15B 109.5 . .
H15A C15 H15B 108.1 . .
N2 C16 C17 106.6(8) . .
N2 C16 C21 109.0(8) . .
C17 C16 C21 109.7(9) . .
N2 C16 H16 110.5 . .
C17 C16 H16 110.5 . .
C21 C16 H16 110.5 . .
C16 C17 C18 110.9(9) . .
C16 C17 H17A 109.5 . .
C18 C17 H17A 109.5 . .
C16 C17 H17B 109.5 . .
C18 C17 H17B 109.5 . .
H17A C17 H17B 108 . .
C19 C18 C17 111.8(10) . .
C19 C18 H18A 109.3 . .
C17 C18 H18A 109.3 . .
C19 C18 H18B 109.3 . .
C17 C18 H18B 109.3 . .
H18A C18 H18B 107.9 . .
C18 C19 C20 111.8(10) . .
C18 C19 H19A 109.2 . .
C20 C19 H19A 109.2 . .
C18 C19 H19B 109.2 . .
C20 C19 H19B 109.2 . .
H19A C19 H19B 107.9 . .
C21 C20 C19 110.3(10) . .
C21 C20 H20A 109.6 . .
C19 C20 H20A 109.6 . .
C21 C20 H20B 109.6 . .
C19 C20 H20B 109.6 . .
H20A C20 H20B 108.1 . .
C16 C21 C20 110.6(9) . .
C16 C21 H21A 109.5 . .
C20 C21 H21A 109.5 . .
C16 C21 H21B 109.5 . .
C20 C21 H21B 109.5 . .
H21A C21 H21B 108.1 . .
C27 C22 C23 119.1(9) . .
C27 C22 P2 121.5(8) . .
C23 C22 P2 118.9(8) . .
C24 C23 C22 120.1(10) . .
C24 C23 H23 119.9 . .
C22 C23 H23 119.9 . .
C23 C24 C25 120.9(11) . .
C23 C24 H24 119.5 . .
C25 C24 H24 119.5 . .
C24 C25 C26 117.5(11) . .
C24 C25 H25 121.2 . .
C26 C25 H25 121.2 . .
C27 C26 C25 122.1(11) . .
C27 C26 H26 119 . .
C25 C26 H26 119 . .
C26 C27 C22 120.0(11) . .
C26 C27 H27 120 . .
C22 C27 H27 120 . .
N3 C28 N4 120.5(9) . .
N3 C28 P2 129.2(8) . .
N4 C28 P2 110.1(7) . .
N3 C29 C30 109.3(8) . .
N3 C29 C34 110.3(8) . .
C30 C29 C34 110.0(8) . .
N3 C29 H29 109 . .
C30 C29 H29 109 . .
C34 C29 H29 109 . .
C29 C30 C31 112.0(9) . .
C29 C30 H30A 109.2 . .
C31 C30 H30A 109.2 . .
C29 C30 H30B 109.2 . .
C31 C30 H30B 109.2 . .
H30A C30 H30B 107.9 . .
C30 C31 C32 111.6(10) . .
C30 C31 H31A 109.3 . .
C32 C31 H31A 109.3 . .
C30 C31 H31B 109.3 . .
C32 C31 H31B 109.3 . .
H31A C31 H31B 108 . .
C31 C32 C33 110.1(9) . .
C31 C32 H32A 109.6 . .
C33 C32 H32A 109.6 . .
C31 C32 H32B 109.6 . .
C33 C32 H32B 109.6 . .
H32A C32 H32B 108.1 . .
C34 C33 C32 110.8(9) . .
C34 C33 H33A 109.5 . .
C32 C33 H33A 109.5 . .
C34 C33 H33B 109.5 . .
C32 C33 H33B 109.5 . .
H33A C33 H33B 108.1 . .
C29 C34 C33 111.6(8) . .
C29 C34 H34A 109.3 . .
C33 C34 H34A 109.3 . .
C29 C34 H34B 109.3 . .
C33 C34 H34B 109.3 . .
H34A C34 H34B 108 . .
N4 C35 C40 112.0(8) . .
N4 C35 C36 109.6(8) . .
C40 C35 C36 110.7(9) . .
N4 C35 H35 108.1 . .
C40 C35 H35 108.1 . .
C36 C35 H35 108.1 . .
C37 C36 C35 111.1(9) . .
C37 C36 H36A 109.4 . .
C35 C36 H36A 109.4 . .
C37 C36 H36B 109.4 . .
C35 C36 H36B 109.4 . .
H36A C36 H36B 108 . .
C36 C37 C38 113.2(11) . .
C36 C37 H37A 108.9 . .
C38 C37 H37A 108.9 . .
C36 C37 H37B 108.9 . .
C38 C37 H37B 108.9 . .
H37A C37 H37B 107.8 . .
C37 C38 C39 110.0(10) . .
C37 C38 H38A 109.7 . .
C39 C38 H38A 109.7 . .
C37 C38 H38B 109.7 . .
C39 C38 H38B 109.7 . .
H38A C38 H38B 108.2 . .
C38 C39 C40 111.4(9) . .
C38 C39 H39A 109.3 . .
C40 C39 H39A 109.3 . .
C38 C39 H39B 109.3 . .
C40 C39 H39B 109.3 . .
H39A C39 H39B 108 . .
C35 C40 C39 111.5(9) . .
C35 C40 H40A 109.3 . .
C39 C40 H40A 109.3 . .
C35 C40 H40B 109.3 . .
C39 C40 H40B 109.3 . .
H40A C40 H40B 108 . .
C6S C1S C7S 123.5(15) . .
C6S C1S C2S 117.0(15) . .
C7S C1S C2S 119.3(16) . .
C3S C2S C1S 114.0(16) . .
C3S C2S H2S 123 . .
C1S C2S H2S 123 . .
C4S C3S C2S 128.7(19) . .
C4S C3S H3S 115.7 . .
C2S C3S H3S 115.7 . .
C5S C4S C3S 118(2) . .
C5S C4S H4S 121 . .
C3S C4S H4S 121 . .
C4S C5S C6S 120.8(18) . .
C4S C5S H5S 119.6 . .
C6S C5S H5S 119.6 . .
C1S C6S C5S 121.4(15) . .
C1S C6S H6S 119.3 . .
C5S C6S H6S 119.3 . .
C1S C7S H7S1 109.5 . .
C1S C7S H7S2 109.5 . .
H7S1 C7S H7S2 109.5 . .
C1S C7S H7S3 109.5 . .
H7S1 C7S H7S3 109.5 . .
H7S2 C7S H7S3 109.5 . .
C1S C7S H7S4 109.5 . .
H7S1 C7S H7S4 141.1 . .
H7S2 C7S H7S4 56.3 . .
H7S3 C7S H7S4 56.3 . .
C1S C7S H7S5 109.5 . .
H7S1 C7S H7S5 56.3 . .
H7S2 C7S H7S5 141.1 . .
H7S3 C7S H7S5 56.3 . .
H7S4 C7S H7S5 109.5 . .
C1S C7S H7S6 109.5 . .
H7S1 C7S H7S6 56.3 . .
H7S2 C7S H7S6 56.3 . .
H7S3 C7S H7S6 141.1 . .
H7S4 C7S H7S6 109.5 . .
H7S5 C7S H7S6 109.5 . .
C9S C8S C9S 119.4(8) 3_565 .
C9S C8S C11S 126.7(16) 3_565 .
C9S C8S C11S 113.7(15) . .
C12S C9S C8S 119.1(12) . 3_565
C10S C9S C8S 116.8(18) . .
C9S C10S C11S 127(2) . 3_565
C12S C11S C10S 106(2) . 3_565
C11S C12S C9S 131(2) . .

loop_
_geom_bond_atom_site_label_1
_geom_bond_atom_site_label_2
_geom_bond_distance
_geom_bond_site_symmetry_2
Pt P1 2.234(2) .
Pt P2 2.244(3) .
Pt I1 2.6537(8) .
Pt I2 2.6636(8) .
P1 C3 1.819(10) .
P1 C1 1.837(10) .
P1 C9 1.856(10) .
P2 C22 1.804(10) .
P2 C2 1.830(9) .
P2 C28 1.867(10) .
N1 C9 1.376(12) .
N1 C10 1.473(12) .
N1 H1X 0.88 .
N2 C9 1.275(12) .
N2 C16 1.474(12) .
N3 C28 1.288(11) .
N3 C29 1.474(13) .
N4 C28 1.357(12) .
N4 C35 1.470(13) .
N4 H4X 0.88 .
C1 C2 1.528(13) .
C1 H1A 0.99 .
C1 H1B 0.99 .
C2 H2A 0.99 .
C2 H2B 0.99 .
C3 C8 1.374(13) .
C3 C4 1.383(14) .
C4 C5 1.388(15) .
C4 H4 0.95 .
C5 C6 1.391(15) .
C5 H5 0.95 .
C6 C7 1.376(16) .
C6 H6 0.95 .
C7 C8 1.383(14) .
C7 H7 0.95 .
C8 H8 0.95 .
C10 C15 1.505(14) .
C10 C11 1.540(13) .
C10 H10 1 .
C11 C12 1.525(14) .
C11 H11A 0.99 .
C11 H11B 0.99 .
C12 C13 1.524(15) .
C12 H12A 0.99 .
C12 H12B 0.99 .
C13 C14 1.502(15) .
C13 H13A 0.99 .
C13 H13B 0.99 .
C14 C15 1.540(14) .
C14 H14A 0.99 .
C14 H14B 0.99 .
C15 H15A 0.99 .
C15 H15B 0.99 .
C16 C17 1.506(13) .
C16 C21 1.523(14) .
C16 H16 1 .
C17 C18 1.535(15) .
C17 H17A 0.99 .
C17 H17B 0.99 .
C18 C19 1.502(16) .
C18 H18A 0.99 .
C18 H18B 0.99 .
C19 C20 1.530(17) .
C19 H19A 0.99 .
C19 H19B 0.99 .
C20 C21 1.526(15) .
C20 H20A 0.99 .
C20 H20B 0.99 .
C21 H21A 0.99 .
C21 H21B 0.99 .
C22 C27 1.375(13) .
C22 C23 1.394(14) .
C23 C24 1.375(14) .
C23 H23 0.95 .
C24 C25 1.387(15) .
C24 H24 0.95 .
C25 C26 1.389(16) .
C25 H25 0.95 .
C26 C27 1.362(15) .
C26 H26 0.95 .
C27 H27 0.95 .
C29 C30 1.511(13) .
C29 C34 1.517(13) .
C29 H29 1 .
C30 C31 1.511(15) .
C30 H30A 0.99 .
C30 H30B 0.99 .
C31 C32 1.521(15) .
C31 H31A 0.99 .
C31 H31B 0.99 .
C32 C33 1.540(15) .
C32 H32A 0.99 .
C32 H32B 0.99 .
C33 C34 1.520(14) .
C33 H33A 0.99 .
C33 H33B 0.99 .
C34 H34A 0.99 .
C34 H34B 0.99 .
C35 C40 1.518(13) .
C35 C36 1.533(14) .
C35 H35 1 .
C36 C37 1.494(15) .
C36 H36A 0.99 .
C36 H36B 0.99 .
C37 C38 1.505(16) .
C37 H37A 0.99 .
C37 H37B 0.99 .
C38 C39 1.519(15) .
C38 H38A 0.99 .
C38 H38B 0.99 .
C39 C40 1.531(15) .
C39 H39A 0.99 .
C39 H39B 0.99 .
C40 H40A 0.99 .
C40 H40B 0.99 .
C1S C6S 1.366(19) .
C1S C7S 1.40(2) .
C1S C2S 1.464(19) .
C2S C3S 1.37(2) .
C2S H2S 0.95 .
C3S C4S 1.31(2) .
C3S H3S 0.95 .
C4S C5S 1.30(2) .
C4S H4S 0.95 .
C5S C6S 1.42(2) .
C5S H5S 0.95 .
C6S H6S 0.95 .
C7S H7S1 0.98 .
C7S H7S2 0.98 .
C7S H7S3 0.98 .
C7S H7S4 0.98 .
C7S H7S5 0.98 .
C7S H7S6 0.98 .
C8S C9S 1.370(17) 3_565
C8S C9S 1.380(17) .
C8S C11S 1.49(2) .
C9S C10S 1.313(18) .
C9S C12S 1.33(2) .
C10S C11S 1.54(3) 3_565
C11S C12S 1.31(3) .
